data_4328774
loop_
_publ_author_name
'Xing-Jun Li'
'Fei-Long Jiang'
'Ming-Yan Wu'
'Shu-Quan Zhang'
'You-Fu Zhou'
'Mao-Chun Hong'

_publ_section_title
;
 Self-Assembly of Discrete M6L8 Coordination Cages Based on a
 Conformationally Flexible Tripodal Phosphoric Triamide Ligand
;
_journal_name_full 'Inorganic Chemistry'
_journal_page_first 4116
_journal_page_last 4122
_journal_paper_doi 10.1021/ic202373a
_journal_volume 51
_journal_year 2012
_chemical_formula_moiety 'C120 H120 Co6 N48 O20 P8, 12(Cl O4)'
_chemical_formula_sum 'C120 H120 Cl12 Co6 N48 O68 P8'
_chemical_formula_weight 4349.38
_chemical_name_systematic
; 
 ? 
;
_space_group_IT_number 220
_symmetry_cell_setting cubic
_symmetry_space_group_name_Hall 'I -4bd 2c 3'
_symmetry_space_group_name_H-M 'I -4 3 d'
_atom_sites_solution_hydrogens geom
_atom_sites_solution_primary direct
_atom_sites_solution_secondary difmap
_audit_creation_method SHELXL-97
_cell_angle_alpha 90.00
_cell_angle_beta 90.00
_cell_angle_gamma 90.00
_cell_formula_units_Z 16
_cell_length_a 45.317(5)
_cell_length_b 45.317(5)
_cell_length_c 45.317(5)
_cell_measurement_temperature 173(2)
_cell_measurement_theta_max 28.290
_cell_measurement_theta_min 2.1217
_cell_volume 93064(18)
_computing_cell_refinement 'CrystalClear (Rigaku Inc., 2007)'
_computing_data_collection 'CrystalClear (Rigaku Inc., 2007)'
_computing_data_reduction 'CrystalClear (Rigaku Inc., 2007)'
_computing_molecular_graphics 'Bruker SHELXTL'
_computing_publication_material 'Bruker SHELXTL'
_computing_structure_refinement 'SHELXL-97 (Sheldrick, 1997)'
_computing_structure_solution 'SHELXS-97 (Sheldrick, 1990)'
_diffrn_ambient_temperature 173(2)
_diffrn_measured_fraction_theta_full 0.998
_diffrn_measured_fraction_theta_max 0.998
_diffrn_measurement_device_type 'Mercury70 (2x2 bin mode)'
_diffrn_measurement_method CCD_Profile_fitting
_diffrn_radiation_monochromator graphite
_diffrn_radiation_source 'fine-focus sealed tube'
_diffrn_radiation_type MoK\a
_diffrn_radiation_wavelength 0.71073
_diffrn_reflns_av_R_equivalents 0.0406
_diffrn_reflns_av_sigmaI/netI 0.0239
_diffrn_reflns_limit_h_max 60
_diffrn_reflns_limit_h_min -34
_diffrn_reflns_limit_k_max 60
_diffrn_reflns_limit_k_min -34
_diffrn_reflns_limit_l_max 42
_diffrn_reflns_limit_l_min -42
_diffrn_reflns_number 74872
_diffrn_reflns_theta_full 28.29
_diffrn_reflns_theta_max 28.29
_diffrn_reflns_theta_min 1.68
_exptl_absorpt_coefficient_mu 0.662
_exptl_absorpt_correction_T_max 1.000
_exptl_absorpt_correction_T_min 0.749
_exptl_absorpt_correction_type multi-scan
_exptl_absorpt_process_details 'Sphere (Rigaku CrystalClear)'
_exptl_crystal_colour orange
_exptl_crystal_density_diffrn 1.242
_exptl_crystal_description cubic
_exptl_crystal_F_000 29152
_exptl_crystal_size_max 0.25
_exptl_crystal_size_mid 0.25
_exptl_crystal_size_min 0.25
_platon_squeeze_details
;
;
_refine_diff_density_max 0.399
_refine_diff_density_min -0.234
_refine_diff_density_rms 0.038
_refine_ls_abs_structure_details 'Flack H D (1983), Acta Cryst. A39, 876-881'
_refine_ls_abs_structure_Flack 0.0(5)
_refine_ls_extinction_method none
_refine_ls_goodness_of_fit_ref 1.013
_refine_ls_hydrogen_treatment constr
_refine_ls_matrix_type full
_refine_ls_number_parameters 790
_refine_ls_number_reflns 19238
_refine_ls_number_restraints 0
_refine_ls_restrained_S_all 1.013
_refine_ls_R_factor_all 0.0974
_refine_ls_R_factor_gt 0.0955
_refine_ls_shift/su_max 0.170
_refine_ls_shift/su_mean 0.009
_refine_ls_structure_factor_coef Fsqd
_refine_ls_weighting_details 'calc w=1/[\s^2^(Fo^2^)+(0.3000P)^2^+0.0000P] where P=(Fo^2^+2Fc^2^)/3'
_refine_ls_weighting_scheme calc
_refine_ls_wR_factor_gt 0.2964
_refine_ls_wR_factor_ref 0.3061
_reflns_number_gt 17994
_reflns_number_total 19238
_reflns_threshold_expression >2sigma(I)
_cod_data_source_file ic202373a_si_002_2.cif
_cod_data_source_block compound2
_cod_original_cell_volume 93066(18)
_cod_database_code 4328774

loop_
_symmetry_equiv_pos_as_xyz
'x, y, z'
'y+1/4, -x+3/4, -z+1/4'
'-x, -y+1/2, z'
'-y+1/4, x+1/4, -z+3/4'
'-x+1/4, z+1/4, -y+3/4'
'x, -y, -z+1/2'
'-x+3/4, -z+1/4, y+1/4'
'-z+3/4, -y+1/4, x+1/4'
'-x+1/2, y, -z'
'z+1/4, -y+3/4, -x+1/4'
'z, x, y'
'y, z, x'
'-y, -z+1/2, x'
'z, -x, -y+1/2'
'-y+1/2, z, -x'
'-z, -x+1/2, y'
'-z+1/2, x, -y'
'y, -z, -x+1/2'
'-y+3/4, -x+1/4, z+1/4'
'y+1/4, x+1/4, z+1/4'
'x+1/4, -z+3/4, -y+1/4'
'x+1/4, z+1/4, y+1/4'
'-z+1/4, y+1/4, -x+3/4'
'z+1/4, y+1/4, x+1/4'
'x+1/2, y+1/2, z+1/2'
'y+3/4, -x+5/4, -z+3/4'
'-x+1/2, -y+1, z+1/2'
'-y+3/4, x+3/4, -z+5/4'
'-x+3/4, z+3/4, -y+5/4'
'x+1/2, -y+1/2, -z+1'
'-x+5/4, -z+3/4, y+3/4'
'-z+5/4, -y+3/4, x+3/4'
'-x+1, y+1/2, -z+1/2'
'z+3/4, -y+5/4, -x+3/4'
'z+1/2, x+1/2, y+1/2'
'y+1/2, z+1/2, x+1/2'
'-y+1/2, -z+1, x+1/2'
'z+1/2, -x+1/2, -y+1'
'-y+1, z+1/2, -x+1/2'
'-z+1/2, -x+1, y+1/2'
'-z+1, x+1/2, -y+1/2'
'y+1/2, -z+1/2, -x+1'
'-y+5/4, -x+3/4, z+3/4'
'y+3/4, x+3/4, z+3/4'
'x+3/4, -z+5/4, -y+3/4'
'x+3/4, z+3/4, y+3/4'
'-z+3/4, y+3/4, -x+5/4'
'z+3/4, y+3/4, x+3/4'

loop_
_atom_site_label
_atom_site_type_symbol
_atom_site_fract_x
_atom_site_fract_y
_atom_site_fract_z
_atom_site_U_iso_or_equiv
_atom_site_adp_type
_atom_site_occupancy
_atom_site_symmetry_multiplicity
_atom_site_calc_flag
_atom_site_refinement_flags
Co1 Co 0.978723(12) 0.619846(12) 0.024157(14) 0.0669(4) Uani 1 1 d .
Co2 Co 0.977984(10) 0.475158(11) 0.166430(10) 0.0556(4) Uani 1 1 d .
P3 P 0.89951(2) 0.55515(2) 0.10426(2) 0.0617(5) Uani 1 1 d .
P2 P 0.897477(17) 0.397477(17) 0.102523(17) 0.0487(5) Uani 1 3 d S
P4 P 1.05682(2) 0.55682(2) -0.05682(2) 0.0579(5) Uani 1 3 d S
O2 O 0.97861(9) 0.66602(7) 0.02439(10) 0.0823(11) Uani 1 1 d .
O3 O 0.97828(8) 0.57407(7) 0.02333(8) 0.0716(8) Uani 1 1 d .
O6 O 0.97774(7) 0.47583(7) 0.12069(6) 0.0652(7) Uani 1 1 d .
O7 O 0.97814(6) 0.47421(7) 0.21304(6) 0.0631(7) Uani 1 1 d .
N14 N 0.96843(7) 0.52102(8) 0.16710(7) 0.0613(7) Uani 1 1 d .
N13 N 0.93136(7) 0.46501(7) 0.16656(6) 0.0568(7) Uani 1 1 d .
N15 N 1.02471(7) 0.48490(8) 0.16662(8) 0.0610(7) Uani 1 1 d .
N11 N 0.83403(7) 0.48792(6) 0.07104(7) 0.0565(7) Uani 1 1 d .
N6 N 1.02459(8) 0.62036(8) 0.01250(9) 0.0674(9) Uani 1 1 d .
C25 C 0.88269(8) 0.47361(9) 0.18396(8) 0.0632(8) Uani 1 1 d .
H25 H 0.8702 0.4836 0.1975 0.076 Uiso 1 1 calc R
N7 N 0.93260(8) 0.62006(8) 0.03544(10) 0.0692(9) Uani 1 1 d .
N1 N 1.12080(9) 0.52242(9) 0.03329(9) 0.0728(9) Uani 1 1 d .
C22 C 0.92066(8) 0.44395(7) 0.14842(7) 0.0565(7) Uani 1 1 d .
H22 H 0.9339 0.4334 0.1361 0.068 Uiso 1 1 calc R
C21 C 0.91246(7) 0.48055(9) 0.18318(8) 0.0582(8) Uani 1 1 d .
H21 H 0.9196 0.4966 0.1946 0.070 Uiso 1 1 calc R
C24 C 0.87081(7) 0.45259(8) 0.16548(7) 0.0571(7) Uani 1 1 d .
H24 H 0.8502 0.4486 0.1651 0.069 Uiso 1 1 calc R
N4 N 0.99079(9) 0.61965(9) 0.07110(11) 0.0766(10) Uani 1 1 d .
O4 O 0.91850(6) 0.53610(7) 0.08521(8) 0.0650(7) Uani 1 1 d .
C1 C 1.06499(8) 0.60107(9) -0.01696(8) 0.0612(8) Uani 1 1 d .
N10 N 0.87481(7) 0.53695(8) 0.12258(8) 0.0626(8) Uani 1 1 d .
H10 H 0.8740 0.5405 0.1417 0.075 Uiso 1 1 calc R
N9 N 0.91832(8) 0.57334(9) 0.12925(10) 0.0710(9) Uani 1 1 d .
H9 H 0.9145 0.5923 0.1309 0.085 Uiso 1 1 calc R
C23 C 0.89079(7) 0.43738(7) 0.14728(7) 0.0513(7) Uani 1 1 d .
C11 C 0.85431(8) 0.51600(7) 0.11162(9) 0.0591(8) Uani 1 1 d .
N3 N 1.03833(8) 0.57742(9) 0.12087(8) 0.0665(8) Uani 1 1 d .
H3 H 1.0412 0.5774 0.1401 0.080 Uiso 1 1 calc R
C34 C 1.13879(10) 0.57040(12) 0.02614(11) 0.0763(12) Uani 1 1 d .
H34 H 1.1523 0.5831 0.0164 0.092 Uiso 1 1 calc R
C3 C 1.07414(10) 0.63864(11) 0.01896(11) 0.0735(10) Uani 1 1 d .
H3A H 1.0874 0.6512 0.0293 0.088 Uiso 1 1 calc R
C30 C 1.04274(9) 0.47103(9) 0.18445(9) 0.0643(8) Uani 1 1 d .
H30 H 1.0353 0.4560 0.1970 0.077 Uiso 1 1 calc R
C37 C 1.01810(10) 0.59875(11) 0.11039(11) 0.0715(10) Uani 1 1 d .
C29 C 1.07217(9) 0.47782(10) 0.18541(10) 0.0676(9) Uani 1 1 d .
H29 H 1.0846 0.4683 0.1993 0.081 Uiso 1 1 calc R
C36 C 1.00974(9) 0.59999(11) 0.08042(12) 0.0721(10) Uani 1 1 d .
H36 H 1.0180 0.5864 0.0668 0.087 Uiso 1 1 calc R
C14 C 0.81393(10) 0.48281(11) 0.11950(10) 0.0706(10) Uani 1 1 d .
H14 H 0.8004 0.4733 0.1324 0.085 Uiso 1 1 calc R
C20 C 0.94796(9) 0.53221(9) 0.14940(10) 0.0659(9) Uani 1 1 d .
H20 H 0.9382 0.5189 0.1365 0.079 Uiso 1 1 calc R
C10 C 0.92197(10) 0.60105(9) 0.05678(10) 0.0657(9) Uani 1 1 d .
H10A H 0.9354 0.5882 0.0664 0.079 Uiso 1 1 calc R
C31 C 1.10202(9) 0.53174(11) 0.05404(10) 0.0701(9) Uani 1 1 d .
H31 H 1.0892 0.5182 0.0636 0.084 Uiso 1 1 calc R
N8 N 0.88130(8) 0.58051(8) 0.08632(9) 0.0673(8) Uani 1 1 d .
H8 H 0.8624 0.5823 0.0905 0.081 Uiso 1 1 calc R
C17 C 0.95344(10) 0.58128(11) 0.16810(13) 0.0769(11) Uani 1 1 d .
H17 H 0.9484 0.6016 0.1685 0.092 Uiso 1 1 calc R
C16 C 0.93947(8) 0.56212(8) 0.14799(10) 0.0646(9) Uani 1 1 d .
C9 C 0.89287(10) 0.59996(9) 0.06460(10) 0.0679(9) Uani 1 1 d .
C13 C 0.81436(9) 0.47596(9) 0.08920(10) 0.0676(9) Uani 1 1 d .
H13 H 0.8003 0.4625 0.0816 0.081 Uiso 1 1 calc R
C27 C 1.06487(8) 0.51291(10) 0.14684(10) 0.0656(9) Uani 1 1 d .
C35 C 1.13797(10) 0.54187(12) 0.01895(10) 0.0738(10) Uani 1 1 d .
H35 H 1.1499 0.5351 0.0031 0.089 Uiso 1 1 calc R
N2 N 1.08234(10) 0.57241(10) 0.08400(10) 0.0757(10) Uani 1 1 d .
H2 H 1.0841 0.5912 0.0886 0.091 Uiso 1 1 calc R
C19 C 0.98156(9) 0.53971(9) 0.18663(9) 0.0642(8) Uani 1 1 d .
H19 H 0.9957 0.5321 0.2001 0.077 Uiso 1 1 calc R
C12 C 0.85319(8) 0.50812(7) 0.08196(8) 0.0598(8) Uani 1 1 d .
H12 H 0.8665 0.5174 0.0687 0.072 Uiso 1 1 calc R
C5 C 1.03493(8) 0.60232(9) -0.00879(9) 0.0632(8) Uani 1 1 d .
H5 H 1.0213 0.5899 -0.0188 0.076 Uiso 1 1 calc R
C38 C 1.00494(13) 0.61736(19) 0.13046(12) 0.0934(17) Uani 1 1 d .
H38 H 1.0084 0.6158 0.1511 0.112 Uiso 1 1 calc R
C33 C 1.12007(11) 0.58182(12) 0.04772(11) 0.0736(10) Uani 1 1 d .
H33 H 1.1199 0.6021 0.0528 0.088 Uiso 1 1 calc R
C32 C 1.10151(9) 0.56121(10) 0.06130(10) 0.0668(9) Uani 1 1 d .
C26 C 1.03511(8) 0.50561(9) 0.14875(8) 0.0599(8) Uani 1 1 d .
H26 H 1.0215 0.5160 0.1366 0.072 Uiso 1 1 calc R
C15 C 0.83350(11) 0.50349(10) 0.13025(11) 0.0717(10) Uani 1 1 d .
H15 H 0.8327 0.5092 0.1504 0.086 Uiso 1 1 calc R
C40 C 0.97782(10) 0.63767(12) 0.08927(12) 0.0767(11) Uani 1 1 d .
H40 H 0.9624 0.6499 0.0821 0.092 Uiso 1 1 calc R
C2 C 1.08453(9) 0.62096(9) -0.00220(9) 0.0664(9) Uani 1 1 d .
H2A H 1.1048 0.6216 -0.0074 0.080 Uiso 1 1 calc R
C18 C 0.97474(12) 0.57032(11) 0.18750(12) 0.0778(11) Uani 1 1 d .
H18 H 0.9845 0.5831 0.2010 0.093 Uiso 1 1 calc R
C39 C 0.98553(11) 0.63953(15) 0.11809(15) 0.0887(16) Uani 1 1 d .
H39 H 0.9783 0.6552 0.1300 0.106 Uiso 1 1 calc R
P1 P 1.05694(2) 0.55297(3) 0.10256(3) 0.0657(5) Uani 1 1 d .
O1 O 1.03810(6) 0.53810(6) -0.03810(6) 0.0618(10) Uani 1 3 d S
O8 O 1.03835(7) 0.53444(8) 0.08355(9) 0.0752(9) Uani 1 1 d .
N5 N 1.07576(7) 0.58129(8) -0.03808(8) 0.0635(8) Uani 1 1 d .
H5A H 1.0948 0.5821 -0.0417 0.076 Uiso 1 1 calc R
O5 O 0.91653(6) 0.41653(6) 0.08347(6) 0.0596(10) Uani 1 3 d S
N12 N 0.87917(6) 0.41606(6) 0.12760(6) 0.0528(6) Uani 1 1 d .
H12A H 0.8601 0.4124 0.1290 0.063 Uiso 1 1 calc R
N16 N 1.07556(8) 0.53428(9) 0.12741(9) 0.0690(9) Uani 1 1 d .
H16 H 1.0945 0.5382 0.1286 0.083 Uiso 1 1 calc R
C6 C 0.91356(11) 0.63879(10) 0.02333(10) 0.0692(9) Uani 1 1 d .
H6 H 0.9206 0.6521 0.0088 0.083 Uiso 1 1 calc R
C28 C 1.08374(8) 0.49844(10) 0.16624(11) 0.0687(10) Uani 1 1 d .
H28 H 1.1043 0.5027 0.1663 0.082 Uiso 1 1 calc R
C8 C 0.87277(10) 0.61996(10) 0.05108(9) 0.0683(9) Uani 1 1 d .
H8A H 0.8523 0.6196 0.0558 0.082 Uiso 1 1 calc R
Cl1 Cl 1.15786(4) 0.66164(4) 0.00156(3) 0.0997(7) Uani 1 1 d .
Cl2 Cl 0.79946(5) 0.45677(4) 0.21006(5) 0.1079(7) Uani 1 1 d .
Cl3 Cl 1.15431(4) 0.54723(4) 0.14878(4) 0.0974(6) Uani 1 1 d .
Cl4 Cl 0.87696(9) 0.59387(7) -0.14101(5) 0.1527(13) Uani 1 1 d .
O41 O 0.9036(2) 0.57955(18) -0.13565(14) 0.138(3) Uani 1 1 d .
O34 O 1.14169(13) 0.54076(10) 0.11982(13) 0.1040(15) Uani 1 1 d .
O14 O 1.13342(13) 0.67602(11) -0.01372(10) 0.0968(13) Uani 1 1 d .
O24 O 0.79507(17) 0.44045(16) 0.18196(17) 0.1229(18) Uani 1 1 d .
O21 O 0.80803(15) 0.48441(14) 0.1975(2) 0.130(2) Uani 1 1 d .
O33 O 1.17351(12) 0.56875(9) 0.14843(12) 0.0956(13) Uani 1 1 d .
O22 O 0.82247(18) 0.44121(10) 0.22301(13) 0.1161(19) Uani 1 1 d .
O11 O 1.16513(11) 0.63502(11) -0.01289(11) 0.0924(11) Uani 1 1 d .
O12 O 1.18214(18) 0.6823(2) 0.00237(17) 0.152(4) Uani 1 1 d .
O13 O 1.14820(11) 0.65359(15) 0.03079(8) 0.1059(17) Uani 1 1 d .
O44 O 0.86385(19) 0.6009(3) -0.11534(16) 0.164(4) Uani 1 1 d .
O23 O 0.7738(2) 0.4577(4) 0.2253(3) 0.174(4) Uani 1 1 d .
O32A O 1.16563(19) 0.52165(13) 0.16353(19) 0.129(2) Uani 1 1 d .
O42 O 0.8582(4) 0.5739(5) -0.1560(4) 0.288(13) Uani 1 1 d .
O43 O 0.8760(3) 0.61364(13) -0.16360(16) 0.148(3) Uani 1 1 d .
O31A O 1.12973(13) 0.55689(14) 0.16765(19) 0.1192(19) Uani 1 1 d .
C4 C 1.04376(11) 0.63901(9) 0.02632(11) 0.0729(10) Uani 1 1 d .
H4 H 1.0367 0.6523 0.0409 0.087 Uiso 1 1 calc R
C7 C 0.88402(10) 0.63980(10) 0.03093(11) 0.0698(9) Uani 1 1 d .
H7 H 0.8715 0.6542 0.0223 0.084 Uiso 1 1 calc R

loop_
_atom_site_aniso_label
_atom_site_aniso_U_11
_atom_site_aniso_U_22
_atom_site_aniso_U_33
_atom_site_aniso_U_23
_atom_site_aniso_U_13
_atom_site_aniso_U_12
Co1 0.0628(5) 0.0586(5) 0.0791(5) -0.0050(2) 0.0137(2) -0.00491(19)
Co2 0.0536(5) 0.0611(5) 0.0520(5) -0.00316(16) 0.00020(15) -0.00439(18)
P3 0.0561(6) 0.0589(6) 0.0703(6) -0.0035(4) 0.0037(4) 0.0002(3)
P2 0.0487(5) 0.0487(5) 0.0487(5) 0.0001(3) 0.0001(3) -0.0001(3)
P4 0.0579(5) 0.0579(5) 0.0579(5) 0.0030(3) 0.0030(3) -0.0030(3)
O2 0.086(2) 0.0553(14) 0.106(3) -0.0114(14) 0.026(2) -0.0017(13)
O3 0.0798(18) 0.0545(13) 0.0805(18) -0.0014(11) 0.0058(16) -0.0087(11)
O6 0.0720(15) 0.0711(15) 0.0525(12) -0.0038(10) 0.0017(10) -0.0001(13)
O7 0.0594(13) 0.0777(16) 0.0523(12) -0.0087(10) -0.0017(9) -0.0029(12)
N14 0.0552(14) 0.0723(17) 0.0564(14) -0.0025(12) 0.0027(11) -0.0042(12)
N13 0.0565(13) 0.0624(14) 0.0514(12) -0.0104(10) 0.0020(10) -0.0033(11)
N15 0.0565(14) 0.0638(16) 0.0628(15) -0.0037(12) 0.0000(11) -0.0089(11)
N11 0.0565(13) 0.0510(12) 0.0620(14) 0.0086(10) 0.0021(11) 0.0068(10)
N6 0.0667(17) 0.0597(15) 0.0756(19) -0.0102(13) 0.0186(14) -0.0068(13)
C25 0.0606(17) 0.0686(18) 0.0603(16) -0.0163(14) 0.0101(13) -0.0018(14)
N7 0.0600(16) 0.0580(15) 0.090(2) 0.0078(15) 0.0192(15) 0.0007(12)
N1 0.074(2) 0.0703(19) 0.074(2) 0.0099(15) 0.0146(16) -0.0029(15)
C22 0.0577(15) 0.0557(14) 0.0561(14) -0.0037(11) 0.0023(11) -0.0049(11)
C21 0.0518(14) 0.0675(17) 0.0554(14) -0.0091(13) 0.0029(11) -0.0044(12)
C24 0.0526(14) 0.0647(16) 0.0539(14) 0.0008(12) 0.0092(11) -0.0026(12)
N4 0.0652(18) 0.0706(19) 0.094(3) -0.0037(17) 0.0196(17) -0.0054(14)
O4 0.0585(13) 0.0611(13) 0.0754(16) 0.0030(11) 0.0019(11) -0.0001(10)
C1 0.0576(16) 0.0625(17) 0.0634(17) 0.0097(13) 0.0030(13) -0.0072(13)
N10 0.0562(14) 0.0631(15) 0.0686(16) -0.0088(12) 0.0044(12) -0.0016(11)
N9 0.0614(16) 0.0615(16) 0.090(2) -0.0195(16) -0.0005(15) -0.0002(13)
C23 0.0534(13) 0.0515(13) 0.0490(13) -0.0030(10) -0.0012(10) 0.0031(10)
C11 0.0629(16) 0.0455(13) 0.0687(18) 0.0013(11) 0.0056(14) -0.0012(11)
N3 0.0635(16) 0.0767(19) 0.0593(15) 0.0012(13) 0.0063(12) -0.0112(13)
C34 0.0624(19) 0.089(3) 0.077(2) 0.022(2) 0.0085(16) -0.0151(18)
C3 0.068(2) 0.074(2) 0.078(2) -0.0136(18) 0.0134(17) -0.0113(17)
C30 0.0600(17) 0.0664(18) 0.0666(18) -0.0048(14) 0.0059(14) -0.0091(14)
C37 0.0647(19) 0.077(2) 0.073(2) -0.0134(17) 0.0135(16) -0.0125(16)
C29 0.0604(17) 0.0692(19) 0.073(2) -0.0038(16) -0.0017(15) 0.0016(15)
C36 0.0601(17) 0.072(2) 0.084(2) -0.0061(18) 0.0043(16) -0.0114(15)
C14 0.0652(19) 0.079(2) 0.068(2) -0.0027(17) 0.0140(15) -0.0051(16)
C20 0.0638(18) 0.0588(17) 0.075(2) -0.0155(15) -0.0027(15) -0.0012(13)
C10 0.070(2) 0.0568(16) 0.0698(19) 0.0035(14) 0.0120(15) 0.0010(14)
C31 0.0564(16) 0.081(2) 0.073(2) 0.0022(17) 0.0078(15) -0.0008(16)
N8 0.0577(15) 0.0654(16) 0.0787(19) 0.0022(14) 0.0083(13) 0.0091(12)
C17 0.0630(19) 0.075(2) 0.092(3) -0.024(2) 0.0012(18) -0.0059(16)
C16 0.0548(15) 0.0573(16) 0.082(2) -0.0122(15) 0.0102(15) -0.0083(13)
C9 0.074(2) 0.0591(17) 0.071(2) -0.0054(15) -0.0001(17) 0.0101(15)
C13 0.0692(19) 0.0547(15) 0.079(2) -0.0049(15) 0.0095(16) 0.0003(14)
C27 0.0537(16) 0.074(2) 0.0696(19) -0.0080(16) 0.0092(13) -0.0139(14)
C35 0.068(2) 0.085(3) 0.068(2) 0.0135(18) 0.0067(16) -0.0036(18)
N2 0.072(2) 0.078(2) 0.077(2) -0.0053(17) 0.0137(17) -0.0101(16)
C19 0.0596(16) 0.0692(19) 0.0639(17) -0.0067(14) 0.0011(13) -0.0061(14)
C12 0.0608(16) 0.0496(14) 0.0691(18) 0.0118(12) 0.0062(13) 0.0045(11)
C5 0.0607(17) 0.0611(17) 0.0678(18) -0.0092(14) 0.0051(14) -0.0094(13)
C38 0.081(3) 0.129(5) 0.070(2) -0.029(3) 0.006(2) -0.001(3)
C33 0.072(2) 0.080(2) 0.069(2) 0.0105(18) 0.0011(17) -0.0074(18)
C32 0.0565(17) 0.071(2) 0.073(2) 0.0013(17) 0.0003(15) -0.0066(14)
C26 0.0518(15) 0.0658(17) 0.0620(16) -0.0078(13) 0.0037(12) -0.0078(12)
C15 0.076(2) 0.0649(19) 0.074(2) 0.0026(16) 0.0094(18) -0.0022(16)
C40 0.0603(18) 0.091(3) 0.079(2) -0.016(2) 0.0054(17) 0.0036(18)
C2 0.0635(18) 0.0688(19) 0.0667(18) -0.0034(15) 0.0071(15) -0.0117(15)
C18 0.083(3) 0.070(2) 0.081(3) -0.0166(19) -0.010(2) 0.0000(19)
C39 0.066(2) 0.102(3) 0.099(3) -0.038(3) 0.014(2) -0.007(2)
P1 0.0590(6) 0.0703(7) 0.0677(6) -0.0025(4) 0.0059(4) -0.0134(4)
O1 0.0618(10) 0.0618(10) 0.0618(10) 0.0041(10) 0.0041(10) -0.0041(10)
O8 0.0623(14) 0.0746(17) 0.089(2) -0.0188(15) -0.0006(13) -0.0114(12)
N5 0.0530(14) 0.0696(17) 0.0680(17) 0.0089(13) 0.0002(11) -0.0053(12)
O5 0.0596(10) 0.0596(10) 0.0596(10) 0.0039(9) 0.0039(9) -0.0039(9)
N12 0.0477(11) 0.0527(12) 0.0581(13) -0.0081(10) 0.0016(9) 0.0007(9)
N16 0.0549(14) 0.0758(19) 0.0765(19) 0.0030(15) 0.0058(13) -0.0107(13)
C6 0.077(2) 0.0661(19) 0.0645(18) 0.0046(15) 0.0096(16) 0.0040(16)
C28 0.0483(14) 0.073(2) 0.085(2) -0.0144(18) -0.0021(14) -0.0039(13)
C8 0.0638(18) 0.075(2) 0.0657(19) 0.0091(16) 0.0042(15) 0.0083(16)
Cl1 0.1078(10) 0.1293(12) 0.0620(7) -0.0121(6) 0.0115(5) -0.0592(9)
Cl2 0.1102(11) 0.0871(9) 0.1264(13) 0.0078(8) 0.0414(10) -0.0034(7)
Cl3 0.1021(10) 0.0804(8) 0.1096(11) -0.0008(7) -0.0257(8) -0.0106(6)
Cl4 0.194(3) 0.160(2) 0.1040(13) 0.0544(14) 0.0152(14) 0.087(2)
O41 0.181(7) 0.136(5) 0.096(3) 0.037(3) 0.029(4) 0.073(5)
O34 0.119(3) 0.084(2) 0.110(3) 0.010(2) -0.036(3) -0.025(2)
O14 0.114(3) 0.097(3) 0.080(2) -0.0030(19) 0.005(2) -0.033(2)
O24 0.127(4) 0.120(4) 0.122(4) -0.005(3) 0.002(4) -0.010(3)
O21 0.112(4) 0.091(3) 0.187(7) 0.030(4) 0.037(4) 0.032(3)
O33 0.105(3) 0.0696(19) 0.112(3) -0.0256(19) -0.003(2) 0.0005(18)
O22 0.180(6) 0.068(2) 0.100(3) 0.0187(19) 0.013(3) 0.014(3)
O11 0.091(2) 0.091(2) 0.095(2) -0.019(2) 0.0084(19) -0.0192(19)
O12 0.139(5) 0.207(8) 0.112(4) -0.022(4) 0.027(4) -0.099(6)
O13 0.098(3) 0.166(5) 0.0541(16) -0.012(2) 0.0071(16) -0.032(3)
O44 0.152(6) 0.236(9) 0.104(4) 0.059(5) 0.023(4) 0.113(7)
O23 0.124(6) 0.235(13) 0.164(8) 0.029(8) 0.032(6) -0.002(6)
O32A 0.147(5) 0.083(3) 0.155(5) -0.003(3) -0.046(5) 0.000(3)
O42 0.31(2) 0.30(2) 0.254(16) -0.197(16) -0.134(15) 0.119(16)
O43 0.248(10) 0.083(3) 0.113(4) 0.033(3) -0.045(5) -0.011(4)
O31A 0.093(3) 0.101(3) 0.164(6) -0.019(3) -0.022(3) -0.006(2)
C4 0.082(2) 0.0597(18) 0.077(2) -0.0077(16) 0.0060(19) -0.0090(17)
C7 0.069(2) 0.0658(19) 0.075(2) 0.0043(16) 0.0113(16) 0.0051(15)

loop_
_atom_type_symbol
_atom_type_description
_atom_type_scat_dispersion_real
_atom_type_scat_dispersion_imag
_atom_type_scat_source
C C 0.0033 0.0016 'International Tables Vol C Tables 4.2.6.8 and 6.1.1.4'
H H 0.0000 0.0000 'International Tables Vol C Tables 4.2.6.8 and 6.1.1.4'
N N 0.0061 0.0033 'International Tables Vol C Tables 4.2.6.8 and 6.1.1.4'
O O 0.0106 0.0060 'International Tables Vol C Tables 4.2.6.8 and 6.1.1.4'
P P 0.1023 0.0942 'International Tables Vol C Tables 4.2.6.8 and 6.1.1.4'
Cl Cl 0.1484 0.1585 'International Tables Vol C Tables 4.2.6.8 and 6.1.1.4'
Co Co 0.3494 0.9721 'International Tables Vol C Tables 4.2.6.8 and 6.1.1.4'

loop_
_geom_angle_atom_site_label_1
_geom_angle_atom_site_label_2
_geom_angle_atom_site_label_3
_geom_angle
_geom_angle_site_symmetry_1
_geom_angle_site_symmetry_3
O3 Co1 O2 178.99(18) . .
O3 Co1 N6 90.90(14) . .
O2 Co1 N6 89.58(14) . .
O3 Co1 N7 89.96(13) . .
O2 Co1 N7 89.55(14) . .
N6 Co1 N7 178.99(16) . .
O3 Co1 N1 90.00(15) . 41_545
O2 Co1 N1 89.10(17) . 41_545
N6 Co1 N1 90.20(16) . 41_545
N7 Co1 N1 89.28(17) . 41_545
O3 Co1 N4 90.91(15) . .
O2 Co1 N4 89.98(17) . .
N6 Co1 N4 89.84(15) . .
N7 Co1 N4 90.67(16) . .
N1 Co1 N4 179.09(17) 41_545 .
O6 Co2 O7 179.66(14) . .
O6 Co2 N14 89.92(12) . .
O7 Co2 N14 90.36(12) . .
O6 Co2 N11 90.33(12) . 42
O7 Co2 N11 89.38(12) . 42
N14 Co2 N11 179.54(13) . 42
O6 Co2 N13 90.03(12) . .
O7 Co2 N13 89.78(11) . .
N14 Co2 N13 90.51(12) . .
N11 Co2 N13 89.86(11) 42 .
O6 Co2 N15 90.36(13) . .
O7 Co2 N15 89.82(12) . .
N14 Co2 N15 89.98(13) . .
N11 Co2 N15 89.64(12) 42 .
N13 Co2 N15 179.37(15) . .
O4 P3 N10 113.58(17) . .
O4 P3 N8 114.23(19) . .
N10 P3 N8 105.36(18) . .
O4 P3 N9 112.97(18) . .
N10 P3 N9 105.2(2) . .
N8 P3 N9 104.6(2) . .
O5 P2 N12 113.30(11) . 41_545
O5 P2 N12 113.30(11) . .
N12 P2 N12 105.38(13) 41_545 .
O5 P2 N12 113.30(11) . 42
N12 P2 N12 105.38(13) 41_545 42
N12 P2 N12 105.38(13) . 42
O1 P4 N5 113.19(13) . .
O1 P4 N5 113.19(13) . 42
N5 P4 N5 105.51(15) . 42
O1 P4 N5 113.19(13) . 41_545
N5 P4 N5 105.51(15) . 41_545
N5 P4 N5 105.51(15) 42 41_545
C20 N14 C19 117.4(4) . .
C20 N14 Co2 120.5(3) . .
C19 N14 Co2 121.9(3) . .
C21 N13 C22 118.9(3) . .
C21 N13 Co2 120.9(2) . .
C22 N13 Co2 120.0(2) . .
C30 N15 C26 119.7(3) . .
C30 N15 Co2 121.0(3) . .
C26 N15 Co2 119.3(3) . .
C13 N11 C12 118.6(3) . .
C13 N11 Co2 120.9(3) . 41_545
C12 N11 Co2 120.4(2) . 41_545
C5 N6 C4 118.9(4) . .
C5 N6 Co1 120.4(3) . .
C4 N6 Co1 120.7(3) . .
C24 C25 C21 121.5(3) . .
C6 N7 C10 117.4(4) . .
C6 N7 Co1 122.4(3) . .
C10 N7 Co1 120.1(3) . .
C31 N1 C35 120.1(4) . .
C31 N1 Co1 117.9(3) . 42
C35 N1 Co1 121.7(3) . 42
N13 C22 C23 121.7(3) . .
N13 C21 C25 121.2(3) . .
C25 C24 C23 116.3(3) . .
C40 N4 C36 121.4(5) . .
C40 N4 Co1 119.9(4) . .
C36 N4 Co1 118.6(3) . .
N5 C1 C5 122.8(3) . .
N5 C1 C2 120.5(3) . .
C5 C1 C2 116.7(4) . .
C11 N10 P3 127.9(3) . .
C16 N9 P3 127.0(3) . .
C22 C23 C24 120.1(3) . .
C22 C23 N12 122.2(3) . .
C24 C23 N12 117.7(3) . .
C15 C11 C12 117.3(4) . .
C15 C11 N10 120.4(4) . .
C12 C11 N10 122.3(3) . .
C37 N3 P1 129.2(3) . .
C35 C34 C33 120.9(4) . .
C2 C3 C4 121.3(4) . .
N15 C30 C29 121.3(4) . .
C38 C37 C36 119.7(5) . .
C38 C37 N3 118.5(5) . .
C36 C37 N3 121.6(4) . .
C30 C29 C28 120.2(4) . .
N4 C36 C37 121.0(5) . .
C15 C14 C13 119.0(4) . .
N14 C20 C16 125.8(4) . .
C9 C10 N7 122.7(4) . .
N1 C31 C32 119.0(4) . .
C9 N8 P3 126.5(3) . .
C18 C17 C16 119.9(4) . .
N9 C16 C17 118.9(4) . .
N9 C16 C20 124.9(4) . .
C17 C16 C20 116.1(4) . .
C10 C9 N8 123.9(4) . .
C10 C9 C8 118.9(4) . .
N8 C9 C8 117.2(4) . .
N11 C13 C14 121.6(4) . .
C28 C27 C26 116.4(4) . .
C28 C27 N16 120.9(3) . .
C26 C27 N16 122.7(4) . .
C34 C35 N1 122.3(4) . .
C32 N2 P1 126.0(4) . .
N14 C19 C18 122.0(4) . .
N11 C12 C11 123.3(3) . .
N6 C5 C1 123.1(4) . .
C37 C38 C39 115.6(5) . .
C34 C33 C32 115.3(5) . .
C31 C32 C33 122.2(4) . .
C31 C32 N2 121.6(4) . .
C33 C32 N2 116.2(4) . .
N15 C26 C27 123.4(4) . .
C14 C15 C11 120.0(4) . .
N4 C40 C39 122.2(5) . .
C3 C2 C1 119.7(4) . .
C17 C18 C19 118.7(4) . .
C40 C39 C38 119.1(5) . .
O8 P1 N3 113.12(19) . .
O8 P1 N16 113.7(2) . .
N3 P1 N16 105.6(2) . .
O8 P1 N2 113.6(2) . .
N3 P1 N2 104.8(2) . .
N16 P1 N2 105.2(2) . .
C1 N5 P4 127.2(3) . .
C23 N12 P2 126.8(2) . .
C27 N16 P1 127.7(3) . .
N7 C6 C7 123.2(4) . .
C29 C28 C27 118.9(3) . .
C7 C8 C9 117.6(4) . .
O11 Cl1 O13 106.3(4) . .
O11 Cl1 O12 112.8(5) . .
O13 Cl1 O12 111.8(4) . .
O11 Cl1 O14 109.8(3) . .
O13 Cl1 O14 108.6(3) . .
O12 Cl1 O14 107.5(5) . .
O23 Cl2 O22 116.4(6) . .
O23 Cl2 O21 114.2(7) . .
O22 Cl2 O21 114.1(4) . .
O23 Cl2 O24 109.7(7) . .
O22 Cl2 O24 102.1(4) . .
O21 Cl2 O24 97.6(5) . .
O33 Cl3 O32A 111.8(4) . .
O33 Cl3 O34 113.5(3) . .
O32A Cl3 O34 113.4(4) . .
O33 Cl3 O31A 106.8(3) . .
O32A Cl3 O31A 103.9(5) . .
O34 Cl3 O31A 106.6(4) . .
O44 Cl4 O43 118.7(6) . .
O44 Cl4 O41 110.0(4) . .
O43 Cl4 O41 117.9(6) . .
O44 Cl4 O42 107.5(11) . .
O43 Cl4 O42 92.2(11) . .
O41 Cl4 O42 107.9(8) . .
N6 C4 C3 120.2(4) . .
C8 C7 C6 120.1(4) . .

loop_
_geom_bond_atom_site_label_1
_geom_bond_atom_site_label_2
_geom_bond_distance
_geom_bond_site_symmetry_2
Co1 O3 2.075(3) .
Co1 O2 2.092(3) .
Co1 N6 2.145(4) .
Co1 N7 2.152(3) .
Co1 N1 2.180(4) 41_545
Co1 N4 2.196(5) .
Co2 O6 2.073(3) .
Co2 O7 2.113(3) .
Co2 N14 2.123(4) .
Co2 N11 2.141(3) 42
Co2 N13 2.162(3) .
Co2 N15 2.163(3) .
P3 O4 1.494(4) .
P3 N10 1.619(4) .
P3 N8 1.632(4) .
P3 N9 1.640(4) .
P2 O5 1.495(5) .
P2 N12 1.640(3) 41_545
P2 N12 1.640(3) .
P2 N12 1.640(3) 42
P4 O1 1.470(5) .
P4 N5 1.639(4) .
P4 N5 1.639(4) 42
P4 N5 1.639(4) 41_545
N14 C20 1.327(6) .
N14 C19 1.362(5) .
N13 C21 1.340(4) .
N13 C22 1.350(4) .
N15 C30 1.310(6) .
N15 C26 1.326(5) .
N11 C13 1.329(5) .
N11 C12 1.355(5) .
N11 Co2 2.141(3) 41_545
N6 C5 1.349(5) .
N6 C4 1.364(6) .
C25 C24 1.378(5) .
C25 C21 1.386(5) .
N7 C6 1.329(6) .
N7 C10 1.382(5) .
N1 C31 1.337(6) .
N1 C35 1.343(6) .
N1 Co1 2.180(4) 42
C22 C23 1.387(4) .
C24 C23 1.405(4) .
N4 C40 1.300(6) .
N4 C36 1.308(7) .
C1 N5 1.399(6) .
C1 C5 1.413(5) .
C1 C2 1.429(5) .
N10 C11 1.418(5) .
N9 C16 1.378(6) .
C23 N12 1.417(4) .
C11 C15 1.387(5) .
C11 C12 1.392(6) .
N3 C37 1.415(7) .
N3 P1 1.621(4) .
C34 C35 1.334(8) .
C34 C33 1.394(8) .
C3 C2 1.335(6) .
C3 C4 1.417(7) .
C30 C29 1.369(5) .
C37 C38 1.376(7) .
C37 C36 1.411(7) .
C29 C28 1.379(7) .
C14 C15 1.379(7) .
C14 C13 1.408(6) .
C20 C16 1.410(6) .
C10 C9 1.366(6) .
C31 C32 1.376(7) .
N8 C9 1.421(6) .
C17 C18 1.397(8) .
C17 C16 1.409(6) .
C9 C8 1.423(6) .
C27 C28 1.391(7) .
C27 C26 1.392(5) .
C27 N16 1.396(5) .
N2 C32 1.439(6) .
N2 P1 1.676(4) .
C19 C18 1.422(6) .
C38 C39 1.448(11) .
C33 C32 1.399(6) .
C40 C39 1.354(9) .
P1 O8 1.468(3) .
P1 N16 1.642(4) .
C6 C7 1.383(6) .
C8 C7 1.379(6) .
Cl1 O11 1.412(5) .
Cl1 O13 1.442(4) .
Cl1 O12 1.444(6) .
Cl1 O14 1.460(6) .
Cl2 O23 1.355(9) .
Cl2 O22 1.389(7) .
Cl2 O21 1.429(6) .
Cl2 O24 1.486(8) .
Cl3 O33 1.307(5) .
Cl3 O32A 1.433(7) .
Cl3 O34 1.461(5) .
Cl3 O31A 1.471(8) .
Cl4 O44 1.345(8) .
Cl4 O43 1.361(5) .
Cl4 O41 1.392(8) .
Cl4 O42 1.417(16) .

loop_
_platon_squeeze_void_nr
_platon_squeeze_void_average_x
_platon_squeeze_void_average_y
_platon_squeeze_void_average_z
_platon_squeeze_void_volume
_platon_squeeze_void_count_electrons
1 0.020 0.020 0.020 270.2 170.6
2 0.480 0.020 -0.020 270.2 169.8
3 0.768 0.068 0.067 23029.4 9155.4
4 0.020 -0.020 0.480 270.3 170.0
5 0.480 -0.020 0.520 270.3 169.7
6 0.603 0.102 0.397 110.0 67.2
7 0.897 0.102 0.603 110.0 67.2
8 0.147 0.147 0.147 110.0 67.1
9 0.353 0.147 0.853 110.0 67.2
10 0.730 0.230 0.270 270.3 169.6
11 0.770 0.230 0.730 270.3 169.6
12 0.270 0.270 0.270 270.2 170.3
13 0.230 0.270 0.730 270.2 169.9
14 0.853 0.352 0.147 110.0 67.0
15 0.647 0.352 0.853 110.0 67.0
16 0.397 0.397 0.397 110.0 66.6
17 0.103 0.397 0.603 110.0 67.6
18 -0.020 0.480 0.020 270.3 169.7
19 0.520 0.480 -0.020 270.3 170.0
20 0.520 0.520 0.520 270.2 170.6
21 0.980 0.520 0.480 270.2 169.8
22 0.397 0.602 0.103 110.0 67.2
23 0.103 0.602 0.897 110.0 67.2
24 0.853 0.647 0.353 110.0 67.2
25 0.647 0.647 0.647 110.0 67.1
26 0.270 0.730 0.230 270.3 169.6
27 0.230 0.730 0.770 270.3 169.6
28 0.730 0.770 0.230 270.2 169.9
29 0.770 0.770 0.770 270.2 170.3
30 0.147 0.853 0.353 110.0 67.0
31 0.353 0.853 0.647 110.0 67.0
32 0.603 0.897 0.103 110.0 67.6
33 0.897 0.897 0.897 110.0 66.6
